data_4061913
_journal_name_full Organometallics
_journal_year 2003
_chemical_formula_sum 'C9 H7 Cl2 F4 Hg2 N O'
_chemical_formula_weight 693.24
_chemical_name_common 1,3-Bis(chloromercurio)tetrafluorobenzene-DMF
_space_group_IT_number 114
_symmetry_cell_setting tetragonal
_symmetry_space_group_name_Hall 'P -4 2n'
_symmetry_space_group_name_H-M 'P -4 21 c'
_cell_angle_alpha 90.00
_cell_angle_beta 90.00
_cell_angle_gamma 90.00
_cell_formula_units_Z 8
_cell_length_a 18.9056(12)
_cell_length_b 18.9056(12)
_cell_length_c 7.5524(7)
_cell_measurement_temperature 110(0)
_cell_volume 2699.4(3)
_diffrn_ambient_temperature 110(2)
_exptl_crystal_density_diffrn 3.412
_cod_depositor_comments
;
The following automatic conversions were performed:
'_symmetry_cell_setting' value 'Tetragonal' changed to 'tetragonal'
according to '/home/saulius/struct/CIF-dictionaries/cif_core.dic'
dictionary named 'cif_core.dic' version 2.4.1 from 2010-06-29.

Automatic conversion script
Id: cif_fix_enum 1527 2010-12-29 10:47:43Z saulius 
;
_cod_database_code 4061913

loop_
_symmetry_equiv_pos_as_xyz
'x, y, z'
'-x, -y, z'
'y, -x, -z'
'-y, x, -z'
'-x+1/2, y+1/2, -z+1/2'
'x+1/2, -y+1/2, -z+1/2'
'-y+1/2, -x+1/2, z+1/2'
'y+1/2, x+1/2, z+1/2'

loop_
_atom_site_label
_atom_site_type_symbol
_atom_site_fract_x
_atom_site_fract_y
_atom_site_fract_z
_atom_site_U_iso_or_equiv
_atom_site_adp_type
_atom_site_occupancy
_atom_site_symmetry_multiplicity
_atom_site_calc_flag
_atom_site_refinement_flags
_atom_site_disorder_assembly
_atom_site_disorder_group
Hg1 Hg -0.28061(3) -0.26193(3) 0.16346(9) 0.0251(2) Uani 1 1 d . . .
Hg2 Hg -0.10971(4) -0.52380(4) -0.01644(15) 0.0494(3) Uani 1 1 d . . .
Cl1 Cl -0.3064(2) -0.1582(2) 0.3147(6) 0.0284(9) Uani 1 1 d . . .
Cl2 Cl -0.0098(3) -0.5927(3) -0.0051(14) 0.097(3) Uani 1 1 d . . .
F2 F -0.1529(5) -0.3742(5) 0.1450(17) 0.036(3) Uani 1 1 d . . .
F4 F -0.2570(6) -0.5542(5) -0.2059(15) 0.039(3) Uani 1 1 d . . .
F5 F -0.3788(5) -0.4811(6) -0.2107(13) 0.036(3) Uani 1 1 d . . .
F6 F -0.3892(5) -0.3548(5) -0.0539(13) 0.031(2) Uani 1 1 d . . .
O1 O -0.1624(6) -0.2039(7) 0.0129(19) 0.038(3) Uani 1 1 d . . .
N1 N -0.0501(8) -0.1885(8) -0.0803(18) 0.027(3) Uani 1 1 d . . .
C1 C -0.2705(10) -0.3600(9) 0.047(3) 0.033(4) Uani 1 1 d . . .
C2 C -0.2096(9) -0.3994(8) 0.048(2) 0.023(4) Uani 1 1 d . . .
C3 C -0.1989(8) -0.4677(8) -0.038(2) 0.022(4) Uani 1 1 d . . .
C4 C -0.2597(10) -0.4911(9) -0.118(2) 0.029(4) Uani 1 1 d . . .
C5 C -0.3192(10) -0.4547(9) -0.126(2) 0.028(4) Uani 1 1 d . . .
C6 C -0.3263(9) -0.3887(10) -0.042(2) 0.026(4) Uani 1 1 d . . .
C01 C -0.1013(8) -0.2249(10) -0.016(2) 0.029(4) Uani 1 1 d . . .
H01A H -0.0916 -0.2719 0.0107 0.035 Uiso 1 1 calc R . .
C02 C -0.0621(10) -0.1145(9) -0.132(3) 0.033(4) Uani 1 1 d . . .
H02A H -0.1097 -0.1012 -0.1028 0.049 Uiso 1 1 calc R . .
H02B H -0.0550 -0.1095 -0.2573 0.049 Uiso 1 1 calc R . .
H02C H -0.0296 -0.0844 -0.0700 0.049 Uiso 1 1 calc R . .
C03 C 0.0213(8) -0.2177(10) -0.119(2) 0.027(4) Uani 1 1 d . . .
H03A H 0.0234 -0.2661 -0.0809 0.041 Uiso 1 1 calc R . .
H03B H 0.0564 -0.1906 -0.0567 0.041 Uiso 1 1 calc R . .
H03C H 0.0302 -0.2152 -0.2438 0.041 Uiso 1 1 calc R . .

loop_
_atom_site_aniso_label
_atom_site_aniso_U_11
_atom_site_aniso_U_22
_atom_site_aniso_U_33
_atom_site_aniso_U_23
_atom_site_aniso_U_13
_atom_site_aniso_U_12
Hg1 0.0224(3) 0.0197(3) 0.0332(3) -0.0013(3) -0.0013(3) 0.0009(2)
Hg2 0.0212(4) 0.0207(4) 0.1062(8) 0.0021(4) 0.0064(5) 0.0036(3)
Cl1 0.028(2) 0.0183(19) 0.038(2) -0.0040(18) 0.001(2) 0.0002(17)
Cl2 0.026(3) 0.026(3) 0.238(10) 0.019(5) 0.004(5) 0.005(2)
F2 0.019(5) 0.015(5) 0.074(8) -0.002(5) -0.010(5) 0.004(4)
F4 0.033(6) 0.024(5) 0.060(7) -0.005(5) 0.009(5) -0.003(5)
F5 0.028(6) 0.032(6) 0.049(6) -0.011(5) -0.011(5) -0.002(5)
F6 0.023(5) 0.027(5) 0.045(6) 0.005(5) -0.011(5) -0.001(4)
O1 0.023(6) 0.044(8) 0.049(8) 0.003(7) -0.004(6) -0.008(6)
N1 0.033(9) 0.025(8) 0.022(7) -0.014(6) 0.005(6) 0.000(7)
C1 0.033(10) 0.013(8) 0.054(12) 0.005(8) -0.004(9) 0.001(8)
C2 0.022(9) 0.009(7) 0.038(10) -0.002(7) 0.006(7) -0.003(7)
C3 0.023(9) 0.016(8) 0.027(9) 0.004(7) 0.012(7) -0.002(7)
C4 0.027(10) 0.016(8) 0.045(11) -0.001(7) 0.011(8) 0.009(7)
C5 0.034(10) 0.017(9) 0.034(10) -0.006(7) 0.009(8) -0.002(8)
C6 0.018(8) 0.029(10) 0.031(9) 0.006(8) 0.013(7) 0.004(8)
C01 0.021(9) 0.043(11) 0.023(8) 0.003(8) 0.004(7) 0.015(8)
C02 0.028(10) 0.023(9) 0.046(12) 0.002(8) 0.014(9) 0.001(8)
C03 0.014(8) 0.031(10) 0.037(10) 0.005(8) 0.002(7) 0.000(8)

loop_
_geom_bond_atom_site_label_1
_geom_bond_atom_site_label_2
_geom_bond_distance
_geom_bond_site_symmetry_2
_geom_bond_publ_flag
Hg1 C1 2.062(17) . ?
Hg1 Cl1 2.322(4) . ?
Hg2 C3 1.999(16) . ?
Hg2 Cl2 2.296(6) . ?
F2 C2 1.380(19) . ?
F4 C4 1.364(19) . ?
F5 C5 1.39(2) . ?
F6 C6 1.354(19) . ?
O1 C01 1.242(19) . ?
N1 C01 1.28(2) . ?
N1 C02 1.47(2) . ?
N1 C03 1.49(2) . ?
C1 C6 1.36(3) . ?
C1 C2 1.37(2) . ?
C2 C3 1.46(2) . ?
C3 C4 1.37(2) . ?
C4 C5 1.32(3) . ?
C5 C6 1.40(2) . ?

loop_
_cod_related_entry_id
_cod_related_entry_database
_cod_related_entry_code
1 ChemSpider 30659607
